data_1564989
loop_
_publ_author_name
'Alexander, Francesca M.'
'Fonrouge, Sergio'
'Borioni, Jose Luis'
'Del Popolo, Mario G.'
'Horton, Peter'
'Coles, Simon'
'Hutchings, Benjamin'
'Crawford, Deborah E.'
'James, Stuart'

_publ_section_title
;
 Noria and its derivatives as hosts for chemically and thermally robust
 Type II Porous Liquids
;
_journal_name_full 'Chemical Science'
_journal_paper_doi 10.1039/D1SC03367K
_journal_year 2021
_chemical_formula_moiety 'C102 H96 O24, 6(C4 H10 O), 9(C H4 O), 8[CH4O]'
_chemical_formula_sum 'C143 H224 O47'
_chemical_formula_weight 2695.21
_space_group_crystal_system trigonal
_space_group_IT_number 148
_space_group_name_Hall '-R 3'
_space_group_name_H-M_alt 'R -3 :H'
_atom_sites_solution_hydrogens mixed
_atom_sites_solution_primary dual
_audit_creation_date 2021-03-30
_audit_creation_method
;
Olex2 1.3
(compiled 2020.11.12 svn.r5f609507 for OlexSys, GUI svn.r6272)
;
_audit_update_record
;
2021-04-27 deposited with the CCDC.	2021-10-11 downloaded from the CCDC.
;
_cell_angle_alpha 90
_cell_angle_beta 90
_cell_angle_gamma 120
_cell_formula_units_Z 3
_cell_length_a 30.9611(2)
_cell_length_b 30.9611(2)
_cell_length_c 13.12040(10)
_cell_measurement_reflns_used 94896
_cell_measurement_temperature 100(2)
_cell_measurement_theta_max 32.2210
_cell_measurement_theta_min 1.8380
_cell_volume 10892.07(13)
_computing_cell_refinement 'CrysAlisPro 1.171.40.67a (Rigaku OD, 2019)'
_computing_data_collection 'CrysAlisPro 1.171.40.67a (Rigaku OD, 2019)'
_computing_data_reduction 'CrysAlisPro 1.171.40.67a (Rigaku OD, 2019)'
_computing_molecular_graphics 'Olex2 1.3 (Dolomanov et al., 2009)'
_computing_publication_material 'Olex2 1.3 (Dolomanov et al., 2009)'
_computing_structure_refinement 'SHELXL 2018/3 (Sheldrick, 2015)'
_computing_structure_solution 'SHELXT  (Sheldrick, 2015)'
_diffrn_ambient_temperature 100(2)
_diffrn_detector 'hybrid pixel detector'
_diffrn_detector_area_resol_mean 10
_diffrn_detector_dtime 0.000
_diffrn_detector_type 'Rigaku, HyPix 6000'
_diffrn_measured_fraction_theta_full 0.999
_diffrn_measured_fraction_theta_max 1.000
_diffrn_measurement_details
;
List of Runs (angles in degrees, time in seconds):

  # Type    Start    End  Width  t~exp~   \w     \q     \k     \f   Frames
#--------------------------------------------------------------------------
  1  \w    -48.00  77.00   0.50   20.00    --  -12.70  60.00   0.00  250
  2  \w    -56.00  77.00   0.50   20.00    --  -12.70  38.00-120.00  266
  3  \w   -102.00  23.00   0.50   20.00    --  -12.70 -60.00-120.00  250
  4  \w    -48.00  77.00   0.50   20.00    --  -12.70  57.00 -60.00  250
  5  \w    -48.00  77.00   0.50   20.00    --  -12.70  60.00 150.00  250
  6  \w   -102.00  23.00   0.50   20.00    --  -12.70 -60.00  90.00  250
  7  \w   -102.00  23.00   0.50   20.00    --  -12.70 -60.00  30.00  250
  8  \w    -54.00  77.00   0.50   20.00    --  -12.70  42.00  92.90  262
  9  \w    -48.00  77.00   0.50   20.00    --  -12.70  60.00  90.00  250
 10  \w    -48.00  77.00   0.50   20.00    --  -12.70  60.00-120.00  250
 11  \w   -102.00  23.00   0.50   20.00    --  -12.70 -60.00 120.00  250
 12  \w   -102.00  23.00   0.50   20.00    --  -12.70 -60.00 -60.00  250
 13  \w   -102.00  -2.00   0.50   20.00    --  -12.70  19.00-180.00  200
 14  \w   -102.00  31.00   0.50   20.00    --  -12.70 -38.00-180.00  266
;
_diffrn_measurement_device 'four-circle \k goniometer'
_diffrn_measurement_device_details 'Rigaku, AFC12 \k goniometer'
_diffrn_measurement_device_type
'Rigaku FRE+ equipped with VHF Varimax confocal mirrors and an AFC12 goniometer and HyPix 6000 detector'
_diffrn_measurement_method 'profile data from \w-scans'
_diffrn_measurement_specimen_support 'MiTeGen MicroLoop'
_diffrn_orient_matrix_type 'CrysAlisPro convention (1999,Acta A55,543-557)'
_diffrn_orient_matrix_UB_11 -0.0065696000
_diffrn_orient_matrix_UB_12 -0.0243212000
_diffrn_orient_matrix_UB_13 0.0166761000
_diffrn_orient_matrix_UB_21 -0.0187001000
_diffrn_orient_matrix_UB_22 -0.0004241000
_diffrn_orient_matrix_UB_23 0.0319672000
_diffrn_orient_matrix_UB_31 -0.0175191000
_diffrn_orient_matrix_UB_32 -0.0103871000
_diffrn_orient_matrix_UB_33 -0.0402813000
_diffrn_radiation_collimation 0.2
_diffrn_radiation_monochromator 'Confocal mirrors, VHF Varimax'
_diffrn_radiation_probe x-ray
_diffrn_radiation_type 'Mo K\a'
_diffrn_radiation_wavelength 0.71075
_diffrn_radiation_xray_symbol K-L~3~
_diffrn_reflns_av_R_equivalents 0.0244
_diffrn_reflns_av_unetI/netI 0.0065
_diffrn_reflns_Laue_measured_fraction_full 0.999
_diffrn_reflns_Laue_measured_fraction_max 1.000
_diffrn_reflns_limit_h_max 41
_diffrn_reflns_limit_h_min -41
_diffrn_reflns_limit_k_max 41
_diffrn_reflns_limit_k_min -41
_diffrn_reflns_limit_l_max 17
_diffrn_reflns_limit_l_min -17
_diffrn_reflns_number 178473
_diffrn_reflns_point_group_measured_fraction_full 0.999
_diffrn_reflns_point_group_measured_fraction_max 1.000
_diffrn_reflns_theta_full 25.242
_diffrn_reflns_theta_max 28.700
_diffrn_reflns_theta_min 2.172
_diffrn_source 'Rotating Anode'
_diffrn_source_current 55.0
_diffrn_source_power 2.475
_diffrn_source_target Mo
_diffrn_source_type 'Rigaku FRE+'
_diffrn_source_voltage 45.0
_exptl_absorpt_coefficient_mu 0.091
_exptl_absorpt_correction_T_max 1.00000
_exptl_absorpt_correction_T_min 0.84485
_exptl_absorpt_correction_type multi-scan
_exptl_absorpt_process_details
;
CrysAlisPro 1.171.40.67a (Rigaku Oxford Diffraction, 2019)
Empirical absorption correction using spherical harmonics,
 implemented in SCALE3 ABSPACK scaling algorithm.
;
_exptl_crystal_colour orange
_exptl_crystal_colour_primary orange
_exptl_crystal_density_diffrn 1.233
_exptl_crystal_description prism
_exptl_crystal_F_000 4374
_exptl_crystal_recrystallization_method 'The material was recrystallised from methanol'
_exptl_crystal_size_max 0.2
_exptl_crystal_size_mid 0.14
_exptl_crystal_size_min 0.1
_refine_diff_density_max 0.592
_refine_diff_density_min -0.392
_refine_diff_density_rms 0.062
_refine_ls_extinction_method none
_refine_ls_goodness_of_fit_ref 1.033
_refine_ls_hydrogen_treatment constr
_refine_ls_matrix_type full
_refine_ls_number_parameters 382
_refine_ls_number_reflns 6248
_refine_ls_number_restraints 591
_refine_ls_restrained_S_all 1.022
_refine_ls_R_factor_all 0.0662
_refine_ls_R_factor_gt 0.0631
_refine_ls_shift/su_max 0.001
_refine_ls_shift/su_mean 0.000
_refine_ls_structure_factor_coef Fsqd
_refine_ls_weighting_details 'w=1/[\s^2^(Fo^2^)+(0.1118P)^2^+16.7021P] where P=(Fo^2^+2Fc^2^)/3'
_refine_ls_weighting_scheme calc
_refine_ls_wR_factor_gt 0.1857
_refine_ls_wR_factor_ref 0.1890
_reflns_Friedel_coverage 0.000
_reflns_number_gt 5748
_reflns_number_total 6248
_reflns_threshold_expression 'I > 2\s(I)'
_cod_data_source_file d1sc03367k2.cif
_cod_data_source_block Noria
_cod_original_cell_volume 10892.06(16)
_cod_original_sg_symbol_H-M 'R -3'
_cod_database_code 1564989
_shelx_shelxl_version_number 2018/3
_chemical_oxdiff_formula 'C102 H96 O24'
_chemical_oxdiff_usercomment FMA-1-159-Methanol
_shelx_space_group_comment
;
The symmetry employed for this shelxl refinement is uniquely defined
by the following loop, which should always be used as a source of
symmetry information in preference to the above space-group names.
They are only intended as comments.
;
_shelx_estimated_absorpt_t_max 0.991
_shelx_estimated_absorpt_t_min 0.982
_reflns_odcompleteness_completeness 99.98
_reflns_odcompleteness_iscentric 1
_reflns_odcompleteness_theta 28.64
_olex2_refinement_description
;
1. Fixed Uiso
 At 1.2 times of:
  All C(H) groups, All C(H,H) groups
 At 1.5 times of:
  All C(H,H,H) groups, All O(H) groups, All O(H,H,H,H) groups
2. Restrained distances
 O51-C51
 1.42 with sigma of 0.02
 O41-C41
 1.42 with sigma of 0.02
 O31C-C31C = O31-C31 = O31B-C31B
 1.44 with sigma of 0.01
 C24B-O21B \\sim O21B-C22B
 with sigma of 0.04
 C24-C23 \\sim C21-C22
 with sigma of 0.02
 O21-C23 \\sim O21-C21
 with sigma of 0.02
 C24-O21 \\sim O21-C22
 with sigma of 0.04
 C24B-C23B \\sim C21B-C22B
 with sigma of 0.02
 O21B-C23B \\sim O21B-C21B
 with sigma of 0.02
 O31-C31 \\sim O31C-C31C \\sim C31B-O31B
 with sigma of 0.02
 O31B-O2 \\sim O2-O31 \\sim O31C-O2
 with sigma of 0.04
 H31H-O2 \\sim O2-H31 \\sim H31D-O2
 with sigma of 0.04
3. Uiso/Uaniso restraints and constraints
All non-hydrogen atoms have similar U: within 2A with sigma of 0.04 and sigma
for terminal atoms of 0.08 within 2A
C41 \\sim O41 \\sim C51 \\sim O51: within 2A with sigma of 0.01 and sigma for
terminal atoms of 0.02 within 2A
O31 \\sim C31 \\sim O31C \\sim C31C \\sim O31B \\sim C31B: within 2A with sigma
of 0.005 and sigma for terminal atoms of 0.01 within 2A
O21B \\sim C21B \\sim C23B \\sim C22B \\sim C24B \\sim O21 \\sim C21 \\sim C23
\\sim C22 \\sim C24: within 2A with sigma of 0.02 and sigma for terminal atoms
of 0.04 within 2A
4. Rigid body (RIGU) restrains
 All non-hydrogen atoms
 with sigma for 1-2 distances of 0.004 and sigma for 1-3 distances of 0.004
 O31, C31, O31C, C31C, O31B, C31B
 with sigma for 1-2 distances of 0.001 and sigma for 1-3 distances of 0.001
5. Others
 1*[Sof(O31)+Sof(H31)+Sof(C31)+Sof(H31A)+Sof(H31B)+Sof(H31C)]+1*[Sof(O31C)+
 Sof(H31D)+Sof(C31C)+Sof(H31E)+Sof(H31F)+Sof(H31G)]+1*[Sof(O31B)+Sof(H31H)+
 Sof(C31B)+Sof(H31I)+Sof(H31J)+Sof(H31K)]=1 with esd of 0.000001
 Sof(O21B)=Sof(C21B)=Sof(H21C)=Sof(H21D)=Sof(C22B)=Sof(H22D)=Sof(H22E)=
 Sof(H22F)=Sof(C23B)=Sof(H23C)=Sof(H23D)=Sof(C24B)=Sof(H24D)=Sof(H24E)=
 Sof(H24F)=1-FVAR(1)
 Sof(O21)=Sof(C21)=Sof(H21A)=Sof(H21B)=Sof(C22)=Sof(H22A)=Sof(H22B)=Sof(H22C)=
 Sof(C23)=Sof(H23A)=Sof(H23B)=Sof(C24)=Sof(H24A)=Sof(H24B)=Sof(H24C)=FVAR(1)
 Sof(O31)=Sof(H31)=Sof(C31)=Sof(H31A)=Sof(H31B)=Sof(H31C)=FVAR(2)
 Sof(O31C)=Sof(H31D)=Sof(C31C)=Sof(H31E)=Sof(H31F)=Sof(H31G)=FVAR(3)
 Sof(O31B)=Sof(H31H)=Sof(C31B)=Sof(H31I)=Sof(H31J)=Sof(H31K)=FVAR(4)
 Fixed Sof: C41(0.16667) O41(0.16667) H41(0.16667) H41A(0.16667) H41B(0.16667)
 H41C(0.16667) C51(0.33333) O51(0.33333) H51(0.33333) H51A(0.33333)
 H51B(0.33333) H51C(0.33333)
6.a Free rotating group:
 C41(O41,H41,H41A,H41B,H41C,C51,O51,H51,H51A,H51B,H51C)
6.b Ternary CH refined with riding coordinates:
 C7(H7), C14(H14)
6.c Secondary CH2 refined with riding coordinates:
 C15(H15A,H15B), C16(H16A,H16B), C17(H17A,H17B), C21(H21A,H21B), C23(H23A,
 H23B), C21B(H21C,H21D), C23B(H23C,H23D)
6.d Aromatic/amide H refined with riding coordinates:
 C3(H3A), C6(H6), C10(H10), C13(H13)
6.e Idealised Me refined as rotating group:
 C22(H22A,H22B,H22C), C24(H24A,H24B,H24C), C31(H31A,H31B,H31C), C22B(H22D,H22E,
 H22F), C24B(H24D,H24E,H24F), C31C(H31E,H31F,H31G), C31B(H31I,H31J,H31K)
6.f Idealised tetrahedral OH refined as rotating group:
 O1(H1), O2(H2), O3(H3), O4(H4), O31(H31), O31C(H31D), O31B(H31H)
;
_smtbx_masks_void_probe_radius 1.2
_smtbx_masks_void_truncation_radius 1.2
_olex2_diffrn_ambient_temperature_device 'Oxford Cryosystems'
_olex2_exptl_crystal_mounting_method 'The crystal was mounted on a MITIGEN holder in perfluoroether oil'
_olex2_submission_original_sample_id FMA-1-159-Methanol
_olex2_submission_special_instructions 'No special instructions were received'
_oxdiff_exptl_absorpt_empirical_details
;
Empirical correction (ABSPACK) includes:
- Absorption correction using spherical harmonics
- Frame scaling
- B-factor correction
;
_oxdiff_exptl_absorpt_empirical_full_max 1.716
_oxdiff_exptl_absorpt_empirical_full_min 0.675

loop_
_space_group_symop_operation_xyz
'x, y, z'
'-y, x-y, z'
'-x+y, -x, z'
'x+2/3, y+1/3, z+1/3'
'-y+2/3, x-y+1/3, z+1/3'
'-x+y+2/3, -x+1/3, z+1/3'
'x+1/3, y+2/3, z+2/3'
'-y+1/3, x-y+2/3, z+2/3'
'-x+y+1/3, -x+2/3, z+2/3'
'-x, -y, -z'
'y, -x+y, -z'
'x-y, x, -z'
'-x+2/3, -y+1/3, -z+1/3'
'y+2/3, -x+y+1/3, -z+1/3'
'x-y+2/3, x+1/3, -z+1/3'
'-x+1/3, -y+2/3, -z+2/3'
'y+1/3, -x+y+2/3, -z+2/3'
'x-y+1/3, x+2/3, -z+2/3'

loop_
_atom_site_label
_atom_site_type_symbol
_atom_site_fract_x
_atom_site_fract_y
_atom_site_fract_z
_atom_site_U_iso_or_equiv
_atom_site_adp_type
_atom_site_occupancy
_atom_site_site_symmetry_order
_atom_site_calc_flag
_atom_site_refinement_flags_posn
_atom_site_refinement_flags_adp
_atom_site_refinement_flags_occupancy
_atom_site_disorder_assembly
_atom_site_disorder_group
O1 O 0.15827(4) 0.41377(4) 0.50650(9) 0.0349(3) Uani 1 1 d . U . . .
H1 H 0.152889 0.388747 0.541161 0.052 Uiso 1 1 calc R U . . .
O2 O 0.31951(4) 0.43019(5) 0.50157(10) 0.0391(3) Uani 1 1 d D U . . .
H2 H 0.339783 0.433285 0.455679 0.059 Uiso 1 1 calc R U . . .
O3 O 0.37853(6) 0.43707(5) 0.34692(9) 0.0425(3) Uani 1 1 d . U . . .
H3 H 0.388840 0.417037 0.335865 0.064 Uiso 1 1 calc R U . . .
O4 O 0.36910(6) 0.42811(5) -0.01369(9) 0.0432(3) Uani 1 1 d . U . . .
H4 H 0.381354 0.448479 -0.062091 0.065 Uiso 1 1 calc R U . . .
C1 C 0.22067(5) 0.47612(5) 0.40119(10) 0.0210(2) Uani 1 1 d . U . . .
C2 C 0.20661(5) 0.43732(5) 0.47097(12) 0.0286(3) Uani 1 1 d . U . . .
C3 C 0.23983(6) 0.42237(6) 0.50244(13) 0.0359(4) Uani 1 1 d . U . . .
H3A H 0.229413 0.395506 0.549115 0.043 Uiso 1 1 calc R U . . .
C4 C 0.28837(5) 0.44671(5) 0.46564(12) 0.0290(3) Uani 1 1 d . U . . .
C5 C 0.30473(5) 0.48670(5) 0.39794(10) 0.0212(2) Uani 1 1 d . U . . .
C6 C 0.26962(5) 0.49954(4) 0.36631(9) 0.0201(2) Uani 1 1 d . U . . .
H6 H 0.279715 0.525787 0.318200 0.024 Uiso 1 1 calc R U . . .
C7 C 0.35847(5) 0.51557(5) 0.36043(10) 0.0212(2) Uani 1 1 d . U . . .
H7 H 0.379073 0.509347 0.410600 0.025 Uiso 1 1 calc R U . . .
C8 C 0.36385(5) 0.49535(5) 0.25817(10) 0.0215(3) Uani 1 1 d . U . . .
C9 C 0.37204(6) 0.45497(6) 0.25567(11) 0.0305(3) Uani 1 1 d . U . . .
C10 C 0.37404(7) 0.43371(6) 0.16428(12) 0.0375(4) Uani 1 1 d . U . . .
H10 H 0.379274 0.405977 0.164328 0.045 Uiso 1 1 calc R U . . .
C11 C 0.36843(6) 0.45272(5) 0.07249(11) 0.0298(3) Uani 1 1 d . U . . .
C12 C 0.36140(4) 0.49398(5) 0.07069(10) 0.0210(2) Uani 1 1 d . U . . .
C13 C 0.35919(4) 0.51396(4) 0.16458(10) 0.0207(2) Uani 1 1 d . U . . .
H13 H 0.354229 0.541858 0.164742 0.025 Uiso 1 1 calc R U . . .
C14 C 0.35888(5) 0.51688(5) -0.03059(10) 0.0212(2) Uani 1 1 d . U . . .
H14 H 0.344203 0.489131 -0.081475 0.025 Uiso 1 1 calc R U . . .
C15 C 0.32545(5) 0.54043(5) -0.02966(10) 0.0235(3) Uani 1 1 d . U . . .
H15A H 0.336807 0.565651 0.025377 0.028 Uiso 1 1 calc R U . . .
H15B H 0.329490 0.557938 -0.095161 0.028 Uiso 1 1 calc R U . . .
C16 C 0.27038(5) 0.50297(5) -0.01384(11) 0.0251(3) Uani 1 1 d . U . . .
H16A H 0.259721 0.475268 -0.063151 0.030 Uiso 1 1 calc R U . . .
H16B H 0.265304 0.488849 0.055720 0.030 Uiso 1 1 calc R U . . .
C17 C 0.23860(5) 0.52738(5) -0.02798(10) 0.0234(3) Uani 1 1 d . U . . .
H17A H 0.247580 0.545609 -0.093597 0.028 Uiso 1 1 calc R U . . .
H17B H 0.246575 0.552114 0.027084 0.028 Uiso 1 1 calc R U . . .
O21 O 0.2042(2) 0.3408(2) 0.0760(4) 0.0593(12) Uani 0.746(7) 1 d D U P A 1
C21 C 0.21741(18) 0.35453(17) -0.0219(4) 0.0694(12) Uani 0.746(7) 1 d D U P A 1
H21A H 0.254180 0.373421 -0.028572 0.083 Uiso 0.746(7) 1 calc R U P A 1
H21B H 0.204064 0.375941 -0.045522 0.083 Uiso 0.746(7) 1 calc R U P A 1
C22 C 0.1959(4) 0.3077(3) -0.0836(4) 0.110(3) Uani 0.746(7) 1 d D U P A 1
H22A H 0.210791 0.287702 -0.061957 0.165 Uiso 0.746(7) 1 calc R U P A 1
H22B H 0.203148 0.316156 -0.155939 0.165 Uiso 0.746(7) 1 calc R U P A 1
H22C H 0.159731 0.288491 -0.073434 0.165 Uiso 0.746(7) 1 calc R U P A 1
C23 C 0.22494(12) 0.38509(11) 0.1369(5) 0.0718(13) Uani 0.746(7) 1 d D U P A 1
H23A H 0.210108 0.405688 0.116764 0.086 Uiso 0.746(7) 1 calc R U P A 1
H23B H 0.261415 0.404958 0.125795 0.086 Uiso 0.746(7) 1 calc R U P A 1
C24 C 0.21428(16) 0.37102(14) 0.2474(4) 0.0781(14) Uani 0.746(7) 1 d D U P A 1
H24A H 0.178336 0.349009 0.256971 0.117 Uiso 0.746(7) 1 calc R U P A 1
H24B H 0.225623 0.401203 0.288584 0.117 Uiso 0.746(7) 1 calc R U P A 1
H24C H 0.231947 0.353657 0.268791 0.117 Uiso 0.746(7) 1 calc R U P A 1
O31 O 0.29470(17) 0.37069(17) 0.6741(4) 0.0398(8) Uani 0.599(3) 1 d D U P B 1
H31 H 0.304918 0.391435 0.626104 0.060 Uiso 0.599(3) 1 calc DR U P B 1
C31 C 0.33672(15) 0.37531(15) 0.7306(3) 0.0631(11) Uani 0.599(3) 1 d D U P B 1
H31A H 0.325623 0.360241 0.798084 0.095 Uiso 0.599(3) 1 calc R U P B 1
H31B H 0.361748 0.410669 0.738135 0.095 Uiso 0.599(3) 1 calc R U P B 1
H31C H 0.351383 0.358166 0.693869 0.095 Uiso 0.599(3) 1 calc R U P B 1
O21B O 0.1958(7) 0.3317(7) 0.0561(11) 0.056(3) Uani 0.254(7) 1 d D U P A 2
C21B C 0.1987(7) 0.3315(6) -0.0579(12) 0.089(4) Uani 0.254(7) 1 d D U P A 2
H21C H 0.187445 0.353864 -0.086280 0.107 Uiso 0.254(7) 1 calc R U P A 2
H21D H 0.233790 0.344569 -0.078828 0.107 Uiso 0.254(7) 1 calc R U P A 2
C22B C 0.1697(9) 0.2843(6) -0.0972(12) 0.089(5) Uani 0.254(7) 1 d D U P A 2
H22D H 0.172326 0.285621 -0.171676 0.134 Uiso 0.254(7) 1 calc R U P A 2
H22E H 0.134845 0.271484 -0.077377 0.134 Uiso 0.254(7) 1 calc R U P A 2
H22F H 0.181237 0.262294 -0.070447 0.134 Uiso 0.254(7) 1 calc R U P A 2
C23B C 0.1926(5) 0.3653(4) 0.1374(10) 0.077(3) Uani 0.254(7) 1 d D U P A 2
H23C H 0.191675 0.393592 0.104353 0.092 Uiso 0.254(7) 1 calc R U P A 2
H23D H 0.161614 0.346223 0.177439 0.092 Uiso 0.254(7) 1 calc R U P A 2
C24B C 0.2327(5) 0.3830(4) 0.2003(9) 0.058(3) Uani 0.254(7) 1 d D U P A 2
H24D H 0.263356 0.397589 0.159590 0.087 Uiso 0.254(7) 1 calc R U P A 2
H24E H 0.230515 0.355524 0.241510 0.087 Uiso 0.254(7) 1 calc R U P A 2
H24F H 0.233263 0.408507 0.245271 0.087 Uiso 0.254(7) 1 calc R U P A 2
O31C O 0.3055(5) 0.3662(6) 0.6570(12) 0.053(2) Uani 0.179(3) 1 d D U P C 2
H31D H 0.311790 0.380349 0.599974 0.079 Uiso 0.179(3) 1 calc DR U P C 2
C31C C 0.3316(3) 0.3395(4) 0.6668(8) 0.047(2) Uani 0.179(3) 1 d D U P C 2
H31E H 0.316577 0.310396 0.621639 0.071 Uiso 0.179(3) 1 calc R U P C 2
H31F H 0.329609 0.328448 0.737514 0.071 Uiso 0.179(3) 1 calc R U P C 2
H31G H 0.366639 0.361259 0.648001 0.071 Uiso 0.179(3) 1 calc R U P C 2
O31B O 0.2854(7) 0.3672(7) 0.6662(11) 0.066(3) Uani 0.222(3) 1 d D U P D 3
H31H H 0.289559 0.387855 0.620220 0.099 Uiso 0.222(3) 1 calc DR U P D 3
C31B C 0.3144(5) 0.3929(4) 0.7523(8) 0.076(3) Uani 0.222(3) 1 d D U P D 3
H31I H 0.299973 0.411127 0.785460 0.114 Uiso 0.222(3) 1 calc R U P D 3
H31J H 0.348578 0.416470 0.730609 0.114 Uiso 0.222(3) 1 calc R U P D 3
H31K H 0.314807 0.368877 0.800347 0.114 Uiso 0.222(3) 1 calc R U P D 3
C41 C 0.3484(8) 0.6502(8) 0.1008(8) 0.133(9) Uani 0.1667 1 d DG U P E -1
O41 O 0.3353(13) 0.6825(8) 0.1491(7) 0.151(11) Uani 0.1667 1 d DG U P E -1
H41 H 0.305560 0.673712 0.135289 0.227 Uiso 0.1667 1 d G U P E -1
H41A H 0.371179 0.645211 0.144820 0.227 Uiso 0.1667 1 d G U P E -1
H41B H 0.365050 0.664862 0.036000 0.227 Uiso 0.1667 1 d G U P E -1
H41C H 0.318369 0.618062 0.088038 0.227 Uiso 0.1667 1 d G U P E -1
C51 C 0.3075(4) 0.6535(7) -0.0969(10) 0.175(7) Uani 0.3333 1 d DG U P E -1
O51 O 0.3392(6) 0.6837(6) -0.1759(7) 0.185(7) Uani 0.3333 1 d DG U P E -1
H51 H 0.325874 0.697804 -0.206440 0.278 Uiso 0.3333 1 d G U P E -1
H51A H 0.316551 0.628573 -0.077412 0.278 Uiso 0.3333 1 d G U P E -1
H51B H 0.272832 0.636764 -0.120553 0.278 Uiso 0.3333 1 d G U P E -1
H51C H 0.311071 0.674453 -0.037741 0.278 Uiso 0.3333 1 d G U P E -1

loop_
_atom_site_aniso_label
_atom_site_aniso_U_11
_atom_site_aniso_U_22
_atom_site_aniso_U_33
_atom_site_aniso_U_23
_atom_site_aniso_U_13
_atom_site_aniso_U_12
O1 0.0236(5) 0.0337(6) 0.0488(7) 0.0207(5) 0.0132(4) 0.0153(4)
O2 0.0315(6) 0.0474(7) 0.0491(7) 0.0260(5) 0.0124(5) 0.0276(5)
O3 0.0757(9) 0.0493(7) 0.0292(6) 0.0064(5) 0.0050(5) 0.0513(7)
O4 0.0808(10) 0.0384(6) 0.0291(6) -0.0027(4) 0.0025(6) 0.0437(7)
C1 0.0203(5) 0.0191(5) 0.0243(6) 0.0008(4) 0.0005(4) 0.0103(4)
C2 0.0221(6) 0.0281(6) 0.0364(7) 0.0109(5) 0.0076(5) 0.0131(5)
C3 0.0281(7) 0.0358(8) 0.0476(9) 0.0231(7) 0.0121(6) 0.0189(6)
C4 0.0256(6) 0.0302(7) 0.0364(7) 0.0113(5) 0.0050(5) 0.0178(6)
C5 0.0202(5) 0.0197(5) 0.0239(6) 0.0009(4) 0.0018(4) 0.0100(4)
C6 0.0209(6) 0.0173(5) 0.0216(6) 0.0006(4) 0.0006(4) 0.0091(4)
C7 0.0188(5) 0.0196(5) 0.0247(6) 0.0011(4) 0.0016(4) 0.0093(4)
C8 0.0198(5) 0.0188(5) 0.0264(6) 0.0003(4) 0.0016(4) 0.0101(4)
C9 0.0433(8) 0.0306(7) 0.0277(7) 0.0034(5) 0.0018(6) 0.0262(6)
C10 0.0633(11) 0.0350(8) 0.0314(7) 0.0015(6) 0.0026(7) 0.0375(8)
C11 0.0407(8) 0.0275(7) 0.0286(7) -0.0021(5) 0.0013(5) 0.0227(6)
C12 0.0188(5) 0.0194(5) 0.0256(6) 0.0005(4) 0.0006(4) 0.0101(4)
C13 0.0176(5) 0.0175(5) 0.0271(6) 0.0003(4) 0.0011(4) 0.0090(4)
C14 0.0183(5) 0.0205(5) 0.0247(6) -0.0001(4) 0.0004(4) 0.0098(4)
C15 0.0204(6) 0.0236(6) 0.0287(6) 0.0012(5) 0.0011(4) 0.0125(5)
C16 0.0196(6) 0.0231(6) 0.0335(7) 0.0015(5) 0.0009(5) 0.0114(5)
C17 0.0185(5) 0.0224(6) 0.0288(6) 0.0021(5) -0.0005(4) 0.0098(5)
O21 0.064(3) 0.037(2) 0.086(2) 0.0335(15) 0.040(2) 0.0324(18)
C21 0.086(3) 0.058(2) 0.077(2) 0.0377(18) 0.039(2) 0.046(2)
C22 0.226(9) 0.094(5) 0.065(3) 0.015(3) 0.021(4) 0.121(5)
C23 0.0288(15) 0.0225(12) 0.161(4) 0.0216(18) 0.0090(19) 0.0103(11)
C24 0.065(2) 0.0382(17) 0.130(4) -0.035(2) -0.011(2) 0.0247(17)
O31 0.038(2) 0.0230(12) 0.0422(16) 0.0039(11) -0.0059(12) 0.0029(13)
C31 0.0512(19) 0.0453(18) 0.062(2) 0.0072(15) -0.0239(16) 0.0011(15)
O21B 0.057(5) 0.034(5) 0.083(5) 0.013(3) 0.001(4) 0.026(4)
C21B 0.115(8) 0.056(7) 0.085(6) 0.010(5) 0.015(6) 0.035(6)
C22B 0.161(14) 0.060(7) 0.053(6) 0.002(5) 0.026(7) 0.060(8)
C23B 0.064(6) 0.048(5) 0.114(6) -0.001(4) 0.019(5) 0.025(4)
C24B 0.065(6) 0.038(4) 0.068(6) 0.006(4) 0.031(4) 0.023(4)
O31C 0.047(4) 0.039(3) 0.054(4) 0.004(3) -0.014(3) 0.008(3)
C31C 0.040(4) 0.038(4) 0.046(4) -0.003(3) -0.014(3) 0.006(3)
O31B 0.057(5) 0.050(4) 0.049(4) 0.001(3) -0.018(3) -0.005(4)
C31B 0.069(5) 0.048(4) 0.045(3) 0.004(3) -0.012(3) -0.022(4)
C41 0.138(17) 0.20(3) 0.045(8) -0.067(13) -0.005(12) 0.076(18)
O41 0.125(12) 0.22(3) 0.098(12) -0.079(17) 0.001(18) 0.08(2)
C51 0.149(12) 0.32(2) 0.125(10) -0.079(12) -0.054(7) 0.169(15)
O51 0.114(9) 0.32(2) 0.158(8) -0.133(10) -0.046(8) 0.138(14)

loop_
_atom_type_symbol
_atom_type_description
_atom_type_scat_dispersion_real
_atom_type_scat_dispersion_imag
_atom_type_scat_source
C C 0.0033 0.0016 'International Tables Vol C Tables 4.2.6.8 and 6.1.1.4'
H H 0.0000 0.0000 'International Tables Vol C Tables 4.2.6.8 and 6.1.1.4'
O O 0.0106 0.0060 'International Tables Vol C Tables 4.2.6.8 and 6.1.1.4'

loop_
_geom_angle_atom_site_label_1
_geom_angle_atom_site_label_2
_geom_angle_atom_site_label_3
_geom_angle
_geom_angle_site_symmetry_1
_geom_angle_site_symmetry_3
_geom_angle_publ_flag
C2 O1 H1 109.5 . . ?
C4 O2 H2 109.5 . . ?
C9 O3 H3 109.5 . . ?
C11 O4 H4 109.5 . . ?
C2 C1 C14 121.17(11) . 14_455 ?
C6 C1 C2 117.02(11) . . ?
C6 C1 C14 121.80(11) . 14_455 ?
O1 C2 C1 117.80(12) . . ?
O1 C2 C3 120.92(12) . . ?
C3 C2 C1 121.27(12) . . ?
C2 C3 H3A 120.1 . . ?
C2 C3 C4 119.87(13) . . ?
C4 C3 H3A 120.1 . . ?
O2 C4 C3 116.56(12) . . ?
O2 C4 C5 122.30(12) . . ?
C3 C4 C5 121.12(12) . . ?
C4 C5 C7 122.07(11) . . ?
C6 C5 C4 116.93(11) . . ?
C6 C5 C7 121.00(11) . . ?
C1 C6 C5 123.74(11) . . ?
C1 C6 H6 118.1 . . ?
C5 C6 H6 118.1 . . ?
C5 C7 H7 106.8 . . ?
C5 C7 C8 110.78(10) . . ?
C5 C7 C17 110.87(10) . 15 ?
C8 C7 H7 106.8 . . ?
C8 C7 C17 114.34(10) . 15 ?
C17 C7 H7 106.8 15 . ?
C9 C8 C7 119.66(12) . . ?
C13 C8 C7 123.39(11) . . ?
C13 C8 C9 116.90(12) . . ?
O3 C9 C8 117.99(13) . . ?
O3 C9 C10 120.79(13) . . ?
C10 C9 C8 121.21(13) . . ?
C9 C10 H10 119.8 . . ?
C9 C10 C11 120.30(13) . . ?
C11 C10 H10 119.8 . . ?
O4 C11 C10 116.11(12) . . ?
O4 C11 C12 123.14(13) . . ?
C10 C11 C12 120.74(13) . . ?
C11 C12 C14 120.41(12) . . ?
C13 C12 C11 117.02(12) . . ?
C13 C12 C14 122.50(11) . . ?
C8 C13 C12 123.79(11) . . ?
C8 C13 H13 118.1 . . ?
C12 C13 H13 118.1 . . ?
C1 C14 C12 110.34(10) 15 . ?
C1 C14 H14 106.8 15 . ?
C1 C14 C15 111.05(10) 15 . ?
C12 C14 H14 106.8 . . ?
C12 C14 C15 114.64(10) . . ?
C15 C14 H14 106.8 . . ?
C14 C15 H15A 108.8 . . ?
C14 C15 H15B 108.8 . . ?
H15A C15 H15B 107.7 . . ?
C16 C15 C14 113.78(11) . . ?
C16 C15 H15A 108.8 . . ?
C16 C15 H15B 108.8 . . ?
C15 C16 H16A 109.4 . . ?
C15 C16 H16B 109.4 . . ?
H16A C16 H16B 108.0 . . ?
C17 C16 C15 111.15(11) . . ?
C17 C16 H16A 109.4 . . ?
C17 C16 H16B 109.4 . . ?
C7 C17 H17A 108.8 14_455 . ?
C7 C17 H17B 108.8 14_455 . ?
C16 C17 C7 113.90(10) . 14_455 ?
C16 C17 H17A 108.8 . . ?
C16 C17 H17B 108.8 . . ?
H17A C17 H17B 107.7 . . ?
C21 O21 C23 108.0(5) . . ?
O21 C21 H21A 110.3 . . ?
O21 C21 H21B 110.3 . . ?
O21 C21 C22 107.0(4) . . ?
H21A C21 H21B 108.6 . . ?
C22 C21 H21A 110.3 . . ?
C22 C21 H21B 110.3 . . ?
C21 C22 H22A 109.5 . . ?
C21 C22 H22B 109.5 . . ?
C21 C22 H22C 109.5 . . ?
H22A C22 H22B 109.5 . . ?
H22A C22 H22C 109.5 . . ?
H22B C22 H22C 109.5 . . ?
O21 C23 H23A 109.8 . . ?
O21 C23 H23B 109.8 . . ?
O21 C23 C24 109.4(3) . . ?
H23A C23 H23B 108.2 . . ?
C24 C23 H23A 109.8 . . ?
C24 C23 H23B 109.8 . . ?
C23 C24 H24A 109.5 . . ?
C23 C24 H24B 109.5 . . ?
C23 C24 H24C 109.5 . . ?
H24A C24 H24B 109.5 . . ?
H24A C24 H24C 109.5 . . ?
H24B C24 H24C 109.5 . . ?
C31 O31 H31 109.5 . . ?
O31 C31 H31A 109.5 . . ?
O31 C31 H31B 109.5 . . ?
O31 C31 H31C 109.5 . . ?
H31A C31 H31B 109.5 . . ?
H31A C31 H31C 109.5 . . ?
H31B C31 H31C 109.5 . . ?
C21B O21B C23B 136.4(18) . . ?
O21B C21B H21C 109.3 . . ?
O21B C21B H21D 109.3 . . ?
H21C C21B H21D 107.9 . . ?
C22B C21B O21B 111.7(13) . . ?
C22B C21B H21C 109.3 . . ?
C22B C21B H21D 109.3 . . ?
C21B C22B H22D 109.5 . . ?
C21B C22B H22E 109.5 . . ?
C21B C22B H22F 109.5 . . ?
H22D C22B H22E 109.5 . . ?
H22D C22B H22F 109.5 . . ?
H22E C22B H22F 109.5 . . ?
O21B C23B H23C 109.7 . . ?
O21B C23B H23D 109.7 . . ?
H23C C23B H23D 108.2 . . ?
C24B C23B O21B 109.9(11) . . ?
C24B C23B H23C 109.7 . . ?
C24B C23B H23D 109.7 . . ?
C23B C24B H24D 109.5 . . ?
C23B C24B H24E 109.5 . . ?
C23B C24B H24F 109.5 . . ?
H24D C24B H24E 109.5 . . ?
H24D C24B H24F 109.5 . . ?
H24E C24B H24F 109.5 . . ?
C31C O31C H31D 109.5 . . ?
O31C C31C H31E 109.5 . . ?
O31C C31C H31F 109.5 . . ?
O31C C31C H31G 109.5 . . ?
H31E C31C H31F 109.5 . . ?
H31E C31C H31G 109.5 . . ?
H31F C31C H31G 109.5 . . ?
C31B O31B H31H 109.5 . . ?
O31B C31B H31I 109.5 . . ?
O31B C31B H31J 109.5 . . ?
O31B C31B H31K 109.5 . . ?
H31I C31B H31J 109.5 . . ?
H31I C31B H31K 109.5 . . ?
H31J C31B H31K 109.5 . . ?
O41 C41 H41A 109.5 . . ?
O41 C41 H41B 109.5 . . ?
O41 C41 H41C 109.5 . . ?
H41A C41 H41B 109.4 . . ?
H41A C41 H41C 109.5 . . ?
H41B C41 H41C 109.5 . . ?
C41 O41 H41 109.5 . . ?
O51 C51 H51A 109.5 . . ?
O51 C51 H51B 109.5 . . ?
O51 C51 H51C 109.4 . . ?
H51A C51 H51B 109.5 . . ?
H51A C51 H51C 109.4 . . ?
H51B C51 H51C 109.5 . . ?
C51 O51 H51 109.5 . . ?

loop_
_geom_bond_atom_site_label_1
_geom_bond_atom_site_label_2
_geom_bond_distance
_geom_bond_site_symmetry_2
_geom_bond_publ_flag
O1 H1 0.8400 . ?
O1 C2 1.3776(16) . ?
O2 H2 0.8400 . ?
O2 C4 1.3808(16) . ?
O3 H3 0.8400 . ?
O3 C9 1.3757(17) . ?
O4 H4 0.8400 . ?
O4 C11 1.3695(17) . ?
C1 C2 1.3957(18) . ?
C1 C6 1.3903(17) . ?
C1 C14 1.5241(17) 14_455 ?
C2 C3 1.3853(19) . ?
C3 H3A 0.9500 . ?
C3 C4 1.3881(19) . ?
C4 C5 1.3970(18) . ?
C5 C6 1.3945(17) . ?
C5 C7 1.5238(17) . ?
C6 H6 0.9500 . ?
C7 H7 1.0000 . ?
C7 C8 1.5245(18) . ?
C7 C17 1.5357(17) 15 ?
C8 C9 1.3946(18) . ?
C8 C13 1.3941(18) . ?
C9 C10 1.384(2) . ?
C10 H10 0.9500 . ?
C10 C11 1.389(2) . ?
C11 C12 1.3990(18) . ?
C12 C13 1.3955(18) . ?
C12 C14 1.5266(17) . ?
C13 H13 0.9500 . ?
C14 H14 1.0000 . ?
C14 C15 1.5355(17) . ?
C15 H15A 0.9900 . ?
C15 H15B 0.9900 . ?
C15 C16 1.5224(18) . ?
C16 H16A 0.9900 . ?
C16 H16B 0.9900 . ?
C16 C17 1.5224(17) . ?
C17 H17A 0.9900 . ?
C17 H17B 0.9900 . ?
O21 C21 1.350(6) . ?
O21 C23 1.431(7) . ?
C21 H21A 0.9900 . ?
C21 H21B 0.9900 . ?
C21 C22 1.496(7) . ?
C22 H22A 0.9800 . ?
C22 H22B 0.9800 . ?
C22 H22C 0.9800 . ?
C23 H23A 0.9900 . ?
C23 H23B 0.9900 . ?
C23 C24 1.503(7) . ?
C24 H24A 0.9800 . ?
C24 H24B 0.9800 . ?
C24 H24C 0.9800 . ?
O31 H31 0.8400 . ?
O31 C31 1.441(5) . ?
C31 H31A 0.9800 . ?
C31 H31B 0.9800 . ?
C31 H31C 0.9800 . ?
O21B C21B 1.498(16) . ?
O21B C23B 1.529(15) . ?
C21B H21C 0.9900 . ?
C21B H21D 0.9900 . ?
C21B C22B 1.376(17) . ?
C22B H22D 0.9800 . ?
C22B H22E 0.9800 . ?
C22B H22F 0.9800 . ?
C23B H23C 0.9900 . ?
C23B H23D 0.9900 . ?
C23B C24B 1.357(17) . ?
C24B H24D 0.9800 . ?
C24B H24E 0.9800 . ?
C24B H24F 0.9800 . ?
O31C H31D 0.8400 . ?
O31C C31C 1.421(8) . ?
C31C H31E 0.9800 . ?
C31C H31F 0.9800 . ?
C31C H31G 0.9800 . ?
O31B H31H 0.8400 . ?
O31B C31B 1.414(8) . ?
C31B H31I 0.9800 . ?
C31B H31J 0.9800 . ?
C31B H31K 0.9800 . ?
C41 O41 1.4047 . ?
C41 H41A 0.9801 . ?
C41 H41B 0.9802 . ?
C41 H41C 0.9793 . ?
O41 H41 0.8396 . ?
C51 O51 1.4119 . ?
C51 H51A 0.9792 . ?
C51 H51B 0.9798 . ?
C51 H51C 0.9805 . ?
O51 H51 0.8388 . ?

loop_
_geom_hbond_atom_site_label_D
_geom_hbond_atom_site_label_H
_geom_hbond_atom_site_label_A
_geom_hbond_distance_DH
_geom_hbond_distance_HA
_geom_hbond_distance_DA
_geom_hbond_angle_DHA
_geom_hbond_site_symmetry_A
_geom_hbond_publ_flag
O1 H1 O21 0.84 1.82 2.643(6) 165.0 16 yes
O1 H1 O21B 0.84 1.74 2.58(2) 176.1 16 yes
O2 H2 O3 0.84 1.83 2.6669(17) 174.2 . yes
O3 H3 O31 0.84 1.80 2.627(5) 167.9 9_554 yes
O3 H3 O31C 0.84 1.82 2.640(16) 164.2 9_554 yes
O3 H3 O31B 0.84 1.67 2.503(18) 169.8 9_554 yes
O4 H4 O1 0.84 1.88 2.7163(18) 175.9 15 yes
O31 H31 O2 0.84 1.94 2.773(5) 170.1 . yes
O31C H31D O2 0.84 1.93 2.723(13) 156.4 . yes
O31B H31H O2 0.84 1.95 2.743(18) 158.0 . yes

loop_
_geom_torsion_atom_site_label_1
_geom_torsion_atom_site_label_2
_geom_torsion_atom_site_label_3
_geom_torsion_atom_site_label_4
_geom_torsion
_geom_torsion_site_symmetry_1
_geom_torsion_site_symmetry_2
_geom_torsion_site_symmetry_3
_geom_torsion_site_symmetry_4
_geom_torsion_publ_flag
O1 C2 C3 C4 -179.95(15) . . . . ?
O2 C4 C5 C6 179.35(13) . . . . ?
O2 C4 C5 C7 -1.1(2) . . . . ?
O3 C9 C10 C11 -178.71(16) . . . . ?
O4 C11 C12 C13 177.04(14) . . . . ?
O4 C11 C12 C14 -5.8(2) . . . . ?
C1 C2 C3 C4 1.1(3) . . . . ?
C1 C14 C15 C16 168.45(11) 15 . . . ?
C2 C1 C6 C5 -0.7(2) . . . . ?
C2 C3 C4 O2 179.09(16) . . . . ?
C2 C3 C4 C5 0.8(3) . . . . ?
C3 C4 C5 C6 -2.5(2) . . . . ?
C3 C4 C5 C7 177.04(14) . . . . ?
C4 C5 C6 C1 2.4(2) . . . . ?
C4 C5 C7 C8 95.29(15) . . . . ?
C4 C5 C7 C17 -136.65(14) . . . 15 ?
C5 C7 C8 C9 -85.82(15) . . . . ?
C5 C7 C8 C13 91.71(14) . . . . ?
C6 C1 C2 O1 179.87(13) . . . . ?
C6 C1 C2 C3 -1.1(2) . . . . ?
C6 C5 C7 C8 -85.23(14) . . . . ?
C6 C5 C7 C17 42.83(16) . . . 15 ?
C7 C5 C6 C1 -177.07(12) . . . . ?
C7 C8 C9 O3 -4.6(2) . . . . ?
C7 C8 C9 C10 175.98(14) . . . . ?
C7 C8 C13 C12 -176.43(11) . . . . ?
C8 C9 C10 C11 0.7(3) . . . . ?
C9 C8 C13 C12 1.16(19) . . . . ?
C9 C10 C11 O4 -177.66(16) . . . . ?
C9 C10 C11 C12 0.9(3) . . . . ?
C10 C11 C12 C13 -1.4(2) . . . . ?
C10 C11 C12 C14 175.75(14) . . . . ?
C11 C12 C13 C8 0.39(19) . . . . ?
C11 C12 C14 C1 -84.76(15) . . . 15 ?
C11 C12 C14 C15 148.98(13) . . . . ?
C12 C14 C15 C16 -65.66(15) . . . . ?
C13 C8 C9 O3 177.73(13) . . . . ?
C13 C8 C9 C10 -1.7(2) . . . . ?
C13 C12 C14 C1 92.27(14) . . . 15 ?
C13 C12 C14 C15 -33.98(16) . . . . ?
C14 C1 C2 O1 -1.1(2) 14_455 . . . ?
C14 C1 C2 C3 177.89(14) 14_455 . . . ?
C14 C1 C6 C5 -179.69(12) 14_455 . . . ?
C14 C12 C13 C8 -176.74(11) . . . . ?
C14 C15 C16 C17 -172.31(11) . . . . ?
C15 C16 C17 C7 172.36(11) . . . 14_455 ?
C17 C7 C8 C9 148.03(13) 15 . . . ?
C17 C7 C8 C13 -34.43(17) 15 . . . ?
C21 O21 C23 C24 -175.7(4) . . . . ?
C23 O21 C21 C22 179.3(5) . . . . ?
C21B O21B C23B C24B -119(2) . . . . ?
C23B O21B C21B C22B -139(2) . . . . ?

loop_
_smtbx_masks_void_nr
_smtbx_masks_void_average_x
_smtbx_masks_void_average_y
_smtbx_masks_void_average_z
_smtbx_masks_void_volume
_smtbx_masks_void_count_electrons
_smtbx_masks_void_content
1 0.000 0.000 0.000 457.4 146.5 '8 CH4O'
2 0.333 0.667 0.667 457.4 146.5 '8 CH4O'
3 0.667 0.333 0.333 457.4 146.5 '8 CH4O'
